data_2014144
loop_
_publ_author_name
'B\"uy\"ukg\"ung\"or, Orhan'
'Odaba\,so\(glu, Mustafa'
'Albayrak, \,Ci\(gdem'
'L\"onnecke, Peter'

_publ_section_title
;
 2-Aminopyridinium--fumarate--fumaric acid (2/1/1)
;
_journal_issue 7
_journal_name_full 'Acta Crystallographica Section C'
_journal_page_first o470
_journal_page_last o472
_journal_paper_doi 10.1107/S0108270104010546
_journal_volume 60
_journal_year 2004
_chemical_formula_iupac '2C5 H7 N2 +, C4 H4 O4 2-, C4 H2 O4'
_chemical_formula_moiety '2C5 H7 N2 +, C4 H4 O4 2-, C4 H2 O4'
_chemical_formula_sum 'C18 H20 N4 O8'
_chemical_formula_weight 420.38
_chemical_name_systematic
;
2-aminopyridinium--fumarate--fumaric acid (2/1/1)
;
_space_group_IT_number 14
_symmetry_cell_setting monoclinic
_symmetry_space_group_name_Hall '-P 2ybc'
_symmetry_space_group_name_H-M 'P 1 21/c 1'
_atom_sites_solution_hydrogens difmap
_atom_sites_solution_primary direct
_atom_sites_solution_secondary difmap
_cell_angle_alpha 90.00
_cell_angle_beta 102.484(3)
_cell_angle_gamma 90.00
_cell_formula_units_Z 2
_cell_length_a 10.4012(15)
_cell_length_b 4.9254(7)
_cell_length_c 19.162(3)
_cell_measurement_reflns_used 580
_cell_measurement_temperature 210(2)
_cell_measurement_theta_max 25.52
_cell_measurement_theta_min 2.21
_cell_volume 958.5(2)
_computing_cell_refinement SMART
_computing_data_collection 'SMART (Bruker, 1997)'
_computing_data_reduction 'SAINT (Bruker, 1997)'
_computing_molecular_graphics 'ORTEP-3 (Farrugia, 1997)'
_computing_publication_material 'WinGX (Farrugia, 1999)'
_computing_structure_refinement 'SHELXL97 (Sheldrick, 1997)'
_computing_structure_solution 'SHELXS97 (Sheldrick, 1997)'
_diffrn_ambient_temperature 210(2)
_diffrn_measured_fraction_theta_full 0.996
_diffrn_measured_fraction_theta_max 0.996
_diffrn_measurement_device_type 'Bruker SMART CCD area-detector'
_diffrn_measurement_method \w
_diffrn_radiation_monochromator graphite
_diffrn_radiation_source 'fine-focus sealed tube'
_diffrn_radiation_type MoK\a
_diffrn_radiation_wavelength 0.71073
_diffrn_reflns_av_R_equivalents 0.0428
_diffrn_reflns_av_sigmaI/netI 0.0313
_diffrn_reflns_limit_h_max 12
_diffrn_reflns_limit_h_min -12
_diffrn_reflns_limit_k_max 6
_diffrn_reflns_limit_k_min -5
_diffrn_reflns_limit_l_max 23
_diffrn_reflns_limit_l_min -17
_diffrn_reflns_number 4856
_diffrn_reflns_theta_full 26.00
_diffrn_reflns_theta_max 26.00
_diffrn_reflns_theta_min 2.01
_diffrn_standards_decay_% <2
_diffrn_standards_number 0
_exptl_absorpt_coefficient_mu 0.116
_exptl_absorpt_correction_T_max 0.9771
_exptl_absorpt_correction_T_min 0.9549
_exptl_absorpt_correction_type multi-scan
_exptl_absorpt_process_details '(SADABS; Blessing, 1995)'
_exptl_crystal_colour 'light yellow'
_exptl_crystal_density_diffrn 1.457
_exptl_crystal_density_method 'not measured'
_exptl_crystal_description prism
_exptl_crystal_F_000 440
_exptl_crystal_size_max 0.40
_exptl_crystal_size_mid 0.35
_exptl_crystal_size_min 0.20
_refine_diff_density_max 0.177
_refine_diff_density_min -0.240
_refine_ls_extinction_method none
_refine_ls_goodness_of_fit_ref 1.081
_refine_ls_hydrogen_treatment refall
_refine_ls_matrix_type full
_refine_ls_number_parameters 176
_refine_ls_number_reflns 1868
_refine_ls_number_restraints 0
_refine_ls_restrained_S_all 1.081
_refine_ls_R_factor_all 0.0489
_refine_ls_R_factor_gt 0.0423
_refine_ls_shift/su_max 0.000
_refine_ls_shift/su_mean 0.000
_refine_ls_structure_factor_coef Fsqd
_refine_ls_weighting_details 'calc w = 1/[\s^2^(Fo^2^)+(0.0603P)^2^+0.2244P] where P = (Fo^2^+2Fc^2^)/3'
_refine_ls_weighting_scheme calc
_refine_ls_wR_factor_gt 0.1081
_refine_ls_wR_factor_ref 0.1122
_reflns_number_gt 1639
_reflns_number_total 1868
_reflns_threshold_expression I>2\s(I)
_cod_data_source_file fr1480.cif
_cod_data_source_block I
_cod_depositor_comments
;
The following automatic conversions were performed:
'_symmetry_cell_setting' value 'Monoclinic' changed to 'monoclinic'
according to '/home/saulius/struct/CIF-dictionaries/cif_core.dic'
dictionary named 'cif_core.dic' version 2.4.1 from 2010-06-29.

Automatic conversion script
Id: cif_fix_enum 1527 2010-12-29 10:47:43Z saulius 

The following automatic conversions were performed:

'_symmetry_cell_setting' value 'Monoclinic' changed to 'monoclinic'
according to /home/saulius/struct/CIF-dictionaries/cif_core.dic
dictionary named 'cif_core.dic' version 2.4.1 from 2010-06-29.

Automatic conversion script
Id: cif_fix_values 1715 2011-07-08 13:25:40Z adriana 
;
_cod_original_sg_symbol_H-M 'P 21/c'
_cod_database_code 2014144
_cod_database_fobs_code 2014144

loop_
_symmetry_equiv_pos_as_xyz
'x, y, z'
'-x, y+1/2, -z+1/2'
'-x, -y, -z'
'x, -y-1/2, z-1/2'

loop_
_atom_site_label
_atom_site_fract_x
_atom_site_fract_y
_atom_site_fract_z
_atom_site_U_iso_or_equiv
_atom_site_adp_type
_atom_site_calc_flag
_atom_site_refinement_flags
_atom_site_occupancy
_atom_site_disorder_assembly
_atom_site_disorder_group
_atom_site_type_symbol
O1 0.28839(11) 0.9060(2) 0.48461(6) 0.0313(3) Uani d . 1 . . O
O2 0.39950(12) 0.8202(3) 0.39912(6) 0.0402(3) Uani d . 1 . . O
O3 0.01125(10) 0.6021(2) 0.37236(5) 0.0301(3) Uani d . 1 . . O
O4 0.17449(10) 0.3064(2) 0.40659(6) 0.0302(3) Uani d . 1 . . O
N1 0.24904(12) 0.3967(3) 0.27916(7) 0.0267(3) Uani d . 1 . . N
N2 0.10764(13) 0.7615(3) 0.24931(8) 0.0326(3) Uani d . 1 . . N
C1 0.19504(14) 0.5899(3) 0.23203(8) 0.0254(3) Uani d . 1 . . C
C2 0.23543(15) 0.6033(3) 0.16620(8) 0.0283(3) Uani d . 1 . . C
C3 0.32862(15) 0.4276(3) 0.15312(8) 0.0305(4) Uani d . 1 . . C
C4 0.38426(16) 0.2320(3) 0.20416(9) 0.0310(4) Uani d . 1 . . C
C5 0.34181(15) 0.2197(3) 0.26617(9) 0.0294(4) Uani d . 1 . . C
C6 0.37754(14) 0.7767(3) 0.45769(8) 0.0256(3) Uani d . 1 . . C
C7 0.45086(15) 0.5695(3) 0.50735(8) 0.0280(3) Uani d . 1 . . C
C8 0.07828(13) 0.4483(3) 0.41789(7) 0.0236(3) Uani d . 1 . . C
C9 0.04570(14) 0.4256(3) 0.49011(8) 0.0263(3) Uani d . 1 . . C
H1 0.2197(17) 0.376(4) 0.3234(11) 0.037(5) Uiso d . 1 . . H
H2 0.1965(18) 0.739(4) 0.1345(10) 0.035(5) Uiso d . 1 . . H
H3 0.3597(17) 0.441(4) 0.1088(10) 0.035(5) Uiso d . 1 . . H
H4 0.4514(18) 0.113(4) 0.1967(10) 0.037(5) Uiso d . 1 . . H
H5 0.3702(18) 0.093(4) 0.3045(11) 0.041(5) Uiso d . 1 . . H
H7 0.4234(18) 0.551(4) 0.5512(10) 0.044(5) Uiso d . 1 . . H
H9 0.0969(17) 0.291(4) 0.5218(9) 0.035(5) Uiso d . 1 . . H
H10 0.245(2) 1.048(5) 0.4535(13) 0.063(7) Uiso d . 1 . . H
H11 0.0822(19) 0.746(4) 0.2907(11) 0.039(5) Uiso d . 1 . . H
H12 0.0697(18) 0.892(4) 0.2164(11) 0.038(5) Uiso d . 1 . . H

loop_
_atom_site_aniso_label
_atom_site_aniso_U_11
_atom_site_aniso_U_22
_atom_site_aniso_U_33
_atom_site_aniso_U_12
_atom_site_aniso_U_13
_atom_site_aniso_U_23
O1 0.0374(6) 0.0325(6) 0.0257(6) 0.0098(5) 0.0107(4) 0.0042(5)
O2 0.0466(7) 0.0479(8) 0.0310(6) 0.0162(6) 0.0193(5) 0.0160(5)
O3 0.0339(6) 0.0354(6) 0.0228(5) 0.0080(5) 0.0096(4) 0.0042(5)
O4 0.0342(6) 0.0333(6) 0.0268(6) 0.0099(5) 0.0148(4) 0.0047(5)
N1 0.0316(7) 0.0277(7) 0.0221(6) -0.0026(5) 0.0090(5) 0.0032(5)
N2 0.0366(7) 0.0355(8) 0.0288(7) 0.0067(6) 0.0137(6) 0.0060(6)
C1 0.0256(7) 0.0252(8) 0.0255(7) -0.0046(6) 0.0057(6) -0.0001(6)
C2 0.0315(8) 0.0302(8) 0.0236(7) -0.0019(6) 0.0068(6) 0.0061(6)
C3 0.0342(8) 0.0353(9) 0.0240(8) -0.0043(7) 0.0104(6) -0.0001(7)
C4 0.0338(8) 0.0295(8) 0.0309(8) 0.0015(7) 0.0098(6) 0.0003(7)
C5 0.0331(8) 0.0265(8) 0.0287(8) 0.0002(6) 0.0072(6) 0.0050(7)
C6 0.0268(7) 0.0251(8) 0.0256(7) -0.0018(6) 0.0076(6) 0.0018(6)
C7 0.0320(8) 0.0287(8) 0.0239(7) -0.0002(6) 0.0077(6) 0.0037(6)
C8 0.0252(7) 0.0237(7) 0.0228(7) 0.0001(6) 0.0072(6) -0.0007(6)
C9 0.0267(7) 0.0309(8) 0.0221(7) 0.0024(6) 0.0070(6) 0.0021(6)

loop_
_atom_type_symbol
_atom_type_description
_atom_type_scat_dispersion_real
_atom_type_scat_dispersion_imag
_atom_type_scat_source
O O 0.0106 0.0060 'International Tables Vol C Tables 4.2.6.8 and 6.1.1.4'
N N 0.0061 0.0033 'International Tables Vol C Tables 4.2.6.8 and 6.1.1.4'
C C 0.0033 0.0016 'International Tables Vol C Tables 4.2.6.8 and 6.1.1.4'
H H 0.0000 0.0000 'International Tables Vol C Tables 4.2.6.8 and 6.1.1.4'

loop_
_geom_angle_atom_site_label_1
_geom_angle_atom_site_label_2
_geom_angle_atom_site_label_3
_geom_angle_site_symmetry_1
_geom_angle
_geom_angle_publ_flag
C6 O1 H10 . 112.6(13) ?
C1 N1 C5 . 122.56(13) ?
C1 N1 H1 . 119.8(11) ?
C5 N1 H1 . 117.6(11) ?
C1 N2 H11 . 121.0(13) ?
C1 N2 H12 . 118.9(12) ?
H11 N2 H12 . 120.0(17) ?
N2 C1 N1 . 119.23(14) ?
N2 C1 C2 . 122.77(14) ?
N1 C1 C2 . 117.99(14) ?
C3 C2 C1 . 119.65(14) ?
C3 C2 H2 . 124.1(11) ?
C1 C2 H2 . 116.2(11) ?
C2 C3 C4 . 120.64(14) ?
C2 C3 H3 . 120.0(10) ?
C4 C3 H3 . 119.3(10) ?
C5 C4 C3 . 118.52(15) ?
C5 C4 H4 . 119.8(11) ?
C3 C4 H4 . 121.7(11) ?
C4 C5 N1 . 120.61(14) ?
C4 C5 H5 . 126.5(11) ?
N1 C5 H5 . 112.9(11) ?
O2 C6 O1 . 124.50(14) y
O2 C6 C7 . 122.70(14) ?
O1 C6 C7 . 112.80(13) ?
C7 C7 C6 3_666 122.45(18) ?
C7 C7 H7 3_666 122.5(12) ?
C6 C7 H7 . 115.0(12) ?
O3 C8 O4 . 123.61(13) y
O3 C8 C9 . 119.15(13) ?
O4 C8 C9 . 117.24(12) ?
C9 C9 C8 3_566 123.03(18) ?
C9 C9 H9 3_566 122.0(10) ?
C8 C9 H9 . 115.0(10) ?

loop_
_geom_bond_atom_site_label_1
_geom_bond_atom_site_label_2
_geom_bond_site_symmetry_2
_geom_bond_distance
_geom_bond_publ_flag
O1 C6 . 1.3182(18) y
O1 H10 . 0.97(2) ?
O2 C6 . 1.2118(19) y
O3 C8 . 1.2482(17) y
O4 C8 . 1.2771(17) y
N1 C1 . 1.3479(19) y
N1 C5 . 1.363(2) y
N1 H1 . 0.97(2) ?
N2 C1 . 1.334(2) y
N2 H11 . 0.89(2) ?
N2 H12 . 0.93(2) ?
C1 C2 . 1.415(2) ?
C2 C3 . 1.362(2) ?
C2 H2 . 0.94(2) ?
C3 C4 . 1.405(2) ?
C3 H3 . 0.974(18) ?
C4 C5 . 1.355(2) ?
C4 H4 . 0.946(19) ?
C5 H5 . 0.96(2) ?
C6 C7 . 1.488(2) ?
C7 C7 3_666 1.311(3) y
C7 H7 . 0.95(2) ?
C8 C9 . 1.498(2) ?
C9 C9 3_566 1.319(3) y
C9 H9 . 0.978(18) ?

loop_
_geom_hbond_atom_site_label_D
_geom_hbond_atom_site_label_H
_geom_hbond_atom_site_label_A
_geom_hbond_site_symmetry_A
_geom_hbond_distance_DH
_geom_hbond_distance_HA
_geom_hbond_distance_DA
_geom_hbond_angle_DHA
N1 H1 O4 . 0.97(2) 1.79(2) 2.7533(16) 174.2(17)
N2 H11 O3 . 0.89(2) 2.00(2) 2.8643(18) 163.2(19)
N2 H12 O3 2 0.93(2) 2.01(2) 2.9211(19) 166.0(17)
O1 H10 O4 . 0.97(2) 1.64(3) 2.6004(15) 175(2)

loop_
_geom_torsion_atom_site_label_1
_geom_torsion_atom_site_label_2
_geom_torsion_atom_site_label_3
_geom_torsion_atom_site_label_4
_geom_torsion_site_symmetry_4
_geom_torsion
_geom_torsion_publ_flag
C5 N1 C1 N2 . -177.97(14) y
C5 N1 C1 C2 . 1.3(2) ?
N2 C1 C2 C3 . 177.66(15) ?
N1 C1 C2 C3 . -1.5(2) ?
C1 C2 C3 C4 . 0.5(2) ?
C2 C3 C4 C5 . 0.9(2) ?
C3 C4 C5 N1 . -1.2(2) ?
C1 N1 C5 C4 . 0.1(2) ?
O2 C6 C7 C7 3_666 3.9(3) y
O1 C6 C7 C7 3_666 -175.69(19) y
O3 C8 C9 C9 3_566 -4.5(3) y
O4 C8 C9 C9 3_566 175.54(18) y
